data_2008745
loop_
_publ_author_name
'Yongkui Shan'
'Mayra E. C\'adiz'
'Pedro L. S\'anchez'
'Songping D. Huang'

_publ_section_title
;
 Dichlorobis(1-methyl-1<i>H</i>-benzimidazole-<i>N</i>^3^)cobalt(II)
;
_journal_issue 8
_journal_name_full 'Acta Crystallographica Section C'
_journal_page_first 1262
_journal_page_last 1263
_journal_paper_doi 10.1107/S0108270199004904
_journal_volume 55
_journal_year 1999
_chemical_formula_iupac '[Co Cl2 (C8 H8 N2)2]'
_chemical_formula_moiety 'C16 H16 Cl2 Co N4 '
_chemical_formula_sum 'C16 H16 Cl2 Co N4'
_chemical_formula_weight 394.17
_space_group_IT_number 14
_symmetry_cell_setting monoclinic
_symmetry_space_group_name_Hall '-P 2ybc'
_symmetry_space_group_name_H-M 'P 1 21/c 1'
_audit_creation_method 'by teXsan v1.8'
_cell_angle_alpha 90
_cell_angle_beta 98.6760(10)
_cell_angle_gamma 90
_cell_formula_units_Z 4
_cell_length_a 11.3231(7)
_cell_length_b 11.3446(7)
_cell_length_c 13.9047(9)
_cell_measurement_reflns_used 6387
_cell_measurement_temperature 296.0(10)
_cell_measurement_theta_max 27.11
_cell_measurement_theta_min 1.59
_cell_volume 1765.70(19)
_computing_cell_refinement 'SAINT (Siemens, 1996)'
_computing_data_collection 'SMART (Siemens, 1996)'
_computing_data_reduction SAINT
_computing_publication_material TEXSAN
_computing_structure_refinement 'TEXSAN (Molecular Structure Corporation, 1992-1997)'
_computing_structure_solution 'SIR92 (Altomare et al., 1993)'
_diffrn_ambient_temperature 296.0(10)
_diffrn_measurement_device_type 'Bruker SMART CCD'
_diffrn_measurement_method \w
_diffrn_radiation_monochromator graphite
_diffrn_radiation_source 'X-ray tube'
_diffrn_radiation_type 'Mo K\a'
_diffrn_radiation_wavelength 0.7107
_diffrn_reflns_av_R_equivalents 0.024
_diffrn_reflns_av_sigmaI/netI 0.080
_diffrn_reflns_limit_h_max 14
_diffrn_reflns_limit_h_min 0
_diffrn_reflns_limit_k_max 14
_diffrn_reflns_limit_k_min -13
_diffrn_reflns_limit_l_max 16
_diffrn_reflns_limit_l_min -17
_diffrn_reflns_number 9109
_diffrn_reflns_reduction_process 'Lp corrections applied'
_diffrn_reflns_theta_max 27.04
_diffrn_reflns_theta_min 1.48
_exptl_absorpt_coefficient_mu 1.28
_exptl_absorpt_correction_T_max 0.68
_exptl_absorpt_correction_T_min 0.59
_exptl_absorpt_correction_type empirical
_exptl_absorpt_process_details 'simulated \y scans (SADABS; Sheldrick, 1996) '
_exptl_crystal_colour blue
_exptl_crystal_density_diffrn 1.48
_exptl_crystal_density_meas ?
_exptl_crystal_description prism
_exptl_crystal_F_000 804.00
_exptl_crystal_size_max 0.32
_exptl_crystal_size_mid 0.30
_exptl_crystal_size_min 0.30
_refine_diff_density_max 0.32
_refine_diff_density_min -0.33
_refine_ls_extinction_method none
_refine_ls_goodness_of_fit_all 1.19
_refine_ls_goodness_of_fit_ref 1.33
_refine_ls_hydrogen_treatment noref
_refine_ls_matrix_type full
_refine_ls_number_constraints 0
_refine_ls_number_parameters 208
_refine_ls_number_reflns 2446
_refine_ls_number_restraints 0
_refine_ls_R_factor_all 0.047
_refine_ls_R_factor_gt 0.043
_refine_ls_shift/su_max '< 0.001'
_refine_ls_shift/su_mean 0.000
_refine_ls_structure_factor_coef Fsqd
_refine_ls_weighting_details 'w = 1/[\s^2^(Fo)]'
_refine_ls_weighting_scheme sigma
_refine_ls_wR_factor_all 0.076
_refine_ls_wR_factor_ref 0.070
_reflns_number_gt 2446
_reflns_number_total 3633
_reflns_threshold_expression I>2.5\s(I)
_cod_data_source_file bk1432.cif
_cod_data_source_block global
_cod_depositor_comments
;
The following automatic conversions were performed:

'_exptl_absorpt_correction_type' value 'empirical ' changed to
'empirical' according to
/home/saulius/struct/CIF-dictionaries/cif_core.dic dictionary named
'cif_core.dic' version 2.4.1 from 2010-06-29.

Automatic conversion script
Id: cif_fix_values 1715 2011-07-08 13:25:40Z adriana 

The following automatic conversions were performed:

'_exptl_crystal_density_meas' value 'not measured' was changed to '?'
- the value is perceived as not measured.

Automatic conversion script
Id: cif_fix_values 3008 2015-01-20 13:52:24Z robertas 
;
_cod_original_cell_volume 1765.7(2)
_cod_original_sg_symbol_H-M 'P 21/c'
_cod_original_formula_sum 'C16 H16 Cl2 Co N4 '
_cod_database_code 2008745

loop_
_symmetry_equiv_pos_as_xyz
'  +x,  +y,  +z'
'  -x,1/2+y,1/2-z'
'  -x,  -y,  -z'
'  +x,1/2-y,1/2+z'

loop_
_atom_site_label
_atom_site_fract_x
_atom_site_fract_y
_atom_site_fract_z
_atom_site_U_iso_or_equiv
_atom_site_adp_type
_atom_site_calc_flag
_atom_site_calc_attached_atom
_atom_site_refinement_flags
_atom_site_occupancy
Co 0.36001(3) -0.02843(4) 0.20992(3) 0.03960(10) Uani d ? . 1.000
Cl1 0.53985(7) -0.02461(9) 0.15960(6) 0.0587(2) Uani d ? . 1.000
Cl2 0.28017(8) -0.20673(8) 0.22547(6) 0.0582(3) Uani d ? . 1.000
N1 0.4798(2) 0.1678(2) 0.4579(2) 0.0466(8) Uani d ? . 1.000
N2 0.3857(2) 0.0555(2) 0.3392(2) 0.0438(7) Uani d ? . 1.000
N3 0.2490(2) 0.0580(2) 0.1074(2) 0.0434(7) Uani d ? . 1.000
N4 0.1706(3) 0.1272(2) -0.0375(2) 0.0559(8) Uani d ? . 1.000
C1 0.4768(3) 0.1269(3) 0.3671(2) 0.0457(9) Uani d ? . 1.000
C2 0.3241(3) 0.0494(3) 0.4193(2) 0.0425(9) Uani d ? . 1.000
C3 0.2236(3) -0.0148(3) 0.4327(2) 0.0540(10) Uani d ? . 1.000
C4 0.1850(4) -0.0034(4) 0.5223(3) 0.0760(10) Uani d ? . 1.000
C5 0.2453(4) 0.0680(4) 0.5954(3) 0.085(2) Uani d ? . 1.000
C6 0.3447(4) 0.1304(3) 0.5834(2) 0.0680(10) Uani d ? . 1.000
C7 0.3830(3) 0.1201(3) 0.4934(2) 0.0462(9) Uani d ? . 1.000
C8 0.5701(3) 0.2465(3) 0.5096(2) 0.0620(10) Uani d ? . 1.000
C9 0.2665(3) 0.0789(3) 0.0172(2) 0.0510(10) Uani d ? . 1.000
C10 0.1320(3) 0.0946(3) 0.1112(2) 0.0461(9) Uani d ? . 1.000
C11 0.0670(3) 0.0933(3) 0.1880(3) 0.0630(10) Uani d ? . 1.000
C12 -0.0482(4) 0.1354(4) 0.1706(3) 0.086(2) Uani d ? . 1.000
C13 -0.0968(3) 0.1764(4) 0.0793(4) 0.093(2) Uani d ? . 1.000
C14 -0.0344(4) 0.1791(3) 0.0019(3) 0.0780(10) Uani d ? . 1.000
C15 0.0830(3) 0.1379(3) 0.0210(2) 0.0530(10) Uani d ? . 1.000
C16 0.1639(4) 0.1655(4) -0.1385(3) 0.0840(10) Uani d ? . 1.000
H1 0.5343 0.1473 0.3268 0.055 Uiso c ? . 1.000
H2 0.1833 -0.0641 0.3831 0.065 Uiso c ? . 1.000
H3 0.1159 -0.0451 0.5342 0.091 Uiso c ? . 1.000
H4 0.2160 0.0732 0.6558 0.102 Uiso c ? . 1.000
H5 0.3855 0.1784 0.6337 0.081 Uiso c ? . 1.000
H6 0.6463 0.2098 0.5154 0.074 Uiso c ? . 1.000
H7 0.5715 0.3181 0.4744 0.074 Uiso c ? . 1.000
H8 0.5513 0.2626 0.5726 0.074 Uiso c ? . 1.000
H9 0.3391 0.0618 -0.0064 0.061 Uiso c ? . 1.000
H10 0.1007 0.0645 0.2503 0.076 Uiso c ? . 1.000
H11 -0.0951 0.1364 0.2218 0.103 Uiso c ? . 1.000
H12 -0.1769 0.2038 0.0697 0.111 Uiso c ? . 1.000
H13 -0.0687 0.2072 -0.0604 0.094 Uiso c ? . 1.000
H14 0.2233 0.2235 -0.1430 0.101 Uiso c ? . 1.000
H15 0.1769 0.0998 -0.1781 0.101 Uiso c ? . 1.000
H16 0.0872 0.1979 -0.1603 0.101 Uiso c ? . 1.000

loop_
_atom_site_aniso_label
_atom_site_aniso_U_11
_atom_site_aniso_U_22
_atom_site_aniso_U_33
_atom_site_aniso_U_12
_atom_site_aniso_U_13
_atom_site_aniso_U_23
Co 0.0392(2) 0.0468(3) 0.0314(2) 0.0017(2) 0.0014(2) -0.0008(2)
Cl1 0.0456(4) 0.0856(6) 0.0457(4) -0.0016(5) 0.0094(3) -0.0038(5)
Cl2 0.0662(5) 0.0542(5) 0.0546(5) -0.0093(4) 0.0103(4) 0.0026(4)
N1 0.057(2) 0.042(2) 0.0370(10) 0.0030(10) -0.0080(10) -0.0010(10)
N2 0.0460(10) 0.051(2) 0.0340(10) -0.0020(10) 0.0040(10) -0.0040(10)
N3 0.0430(10) 0.046(2) 0.0400(10) 0.0050(10) -0.0010(10) 0.0000(10)
N4 0.065(2) 0.052(2) 0.0440(10) 0.0030(10) -0.0110(10) 0.0090(10)
C1 0.048(2) 0.050(2) 0.038(2) -0.001(2) 0.0020(10) 0.0030(10)
C2 0.047(2) 0.045(2) 0.035(2) 0.0070(10) 0.0030(10) 0.0030(10)
C3 0.057(2) 0.056(2) 0.051(2) 0.003(2) 0.012(2) 0.004(2)
C4 0.080(3) 0.088(3) 0.067(3) -0.004(2) 0.033(2) 0.007(2)
C5 0.114(4) 0.098(3) 0.050(2) 0.008(3) 0.038(2) 0.000(2)
C6 0.093(3) 0.070(3) 0.040(2) 0.014(2) 0.009(2) -0.004(2)
C7 0.057(2) 0.044(2) 0.035(2) 0.010(2) -0.0010(10) 0.0030(10)
C8 0.071(2) 0.053(2) 0.053(2) 0.000(2) -0.019(2) -0.005(2)
C9 0.054(2) 0.052(2) 0.043(2) 0.001(2) -0.0010(10) 0.004(2)
C10 0.042(2) 0.041(2) 0.052(2) 0.0070(10) -0.0030(10) -0.008(2)
C11 0.051(2) 0.073(3) 0.065(2) 0.014(2) 0.006(2) -0.017(2)
C12 0.059(2) 0.097(3) 0.101(3) 0.021(2) 0.012(2) -0.028(3)
C13 0.051(2) 0.078(3) 0.140(5) 0.027(2) -0.013(3) -0.026(3)
C14 0.071(3) 0.058(3) 0.093(3) 0.019(2) -0.030(2) -0.009(2)
C15 0.053(2) 0.038(2) 0.060(2) 0.007(2) -0.014(2) -0.006(2)
C16 0.100(3) 0.089(3) 0.055(2) -0.005(3) -0.015(2) 0.024(2)

loop_
_atom_type_symbol
_atom_type_scat_dispersion_real
_atom_type_scat_dispersion_imag
_atom_type_scat_source
C 0.002 0.002
;International Tables for Crystallography
(1992, Vol. C, Tables 4.2.6.8 and 6.1.1.1)
;
Co 0.299 0.973
;International Tables for Crystallography
(1992, Vol. C, Tables 4.2.6.8 and 6.1.1.1)
;
N 0.004 0.003
;International Tables for Crystallography
(1992, Vol. C, Tables 4.2.6.8 and 6.1.1.1)
;
Cl 0.132 0.159
;International Tables for Crystallography
(1992, Vol. C, Tables 4.2.6.8 and 6.1.1.1)
;
H 0.000 0.000
;International Tables for Crystallography
(1992, Vol. C, Table 6.1.1.2)
;

loop_
_geom_angle_atom_site_label_1
_geom_angle_atom_site_label_2
_geom_angle_atom_site_label_3
_geom_angle
_geom_angle_publ_flag
Cl1 Co Cl2 116.40(4) yes
Cl1 Co N2 104.62(7) yes
Cl1 Co N3 105.59(7) yes
Cl2 Co N2 110.27(7) yes
Cl2 Co N3 106.90(7) yes
N2 Co N3 113.20(10) yes
C1 N1 C7 107.1(2) yes
C1 N1 C8 126.2(3) yes
C7 N1 C8 126.8(3) yes
Co N2 C1 123.5(2) yes
Co N2 C2 131.5(2) yes
C1 N2 C2 104.9(2) yes
Co N3 C9 126.5(2) no
Co N3 C10 127.9(2) no
C9 N3 C10 105.2(2) no
C9 N4 C15 107.1(3) no
C9 N4 C16 125.8(3) no
C15 N4 C16 127.1(3) no
N1 C1 N2 113.3(3) yes
N1 C1 H1 123.4 no
N2 C1 H1 123.4 no
N2 C2 C3 130.5(3) yes
N2 C2 C7 108.6(3) yes
C3 C2 C7 120.8(3) yes
C2 C3 C4 116.6(3) yes
C2 C3 H2 121.7 no
C4 C3 H2 121.7 no
C3 C4 C5 121.5(3) yes
C3 C4 H3 119.3 no
C5 C4 H3 119.2 no
C4 C5 C6 122.4(3) yes
C4 C5 H4 118.7 no
C6 C5 H4 118.9 no
C5 C6 C7 116.3(3) yes
C5 C6 H5 121.9 no
C7 C6 H5 121.8 no
N1 C7 C2 106.1(3) yes
N1 C7 C6 131.5(3) yes
C2 C7 C6 122.3(3) yes
N1 C8 H6 109.4 no
N1 C8 H7 109.4 no
N1 C8 H8 109.4 no
H6 C8 H7 109.6 no
H6 C8 H8 109.5 no
H7 C8 H8 109.5 no
N3 C9 N4 112.7(3) no
N3 C9 H9 123.6 no
N4 C9 H9 123.7 no
N3 C10 C11 130.0(3) no
N3 C10 C15 109.0(3) no
C11 C10 C15 121.0(3) no
C10 C11 C12 117.4(4) no
C10 C11 H10 121.3 no
C12 C11 H10 121.3 no
C11 C12 C13 120.8(4) no
C11 C12 H11 119.5 no
C13 C12 H11 119.7 no
C12 C13 C14 123.1(4) no
C12 C13 H12 118.4 no
C14 C13 H12 118.5 no
C13 C14 C15 115.5(4) no
C13 C14 H13 122.2 no
C15 C14 H13 122.3 no
N4 C15 C10 106.1(3) no
N4 C15 C14 131.7(3) no
C10 C15 C14 122.2(4) no
N4 C16 H14 109.5 no
N4 C16 H15 109.4 no
N4 C16 H16 109.4 no
H14 C16 H15 109.5 no
H14 C16 H16 109.6 no
H15 C16 H16 109.5 no

loop_
_geom_bond_atom_site_label_1
_geom_bond_atom_site_label_2
_geom_bond_site_symmetry_1
_geom_bond_site_symmetry_2
_geom_bond_distance
_geom_bond_publ_flag
Co Cl1 . . 2.2512(8) yes
Co Cl2 . . 2.2393(9) yes
Co N2 . . 2.017(2) yes
Co N3 . . 2.008(2) yes
N1 C1 . . 1.341(4) yes
N1 C7 . . 1.379(4) yes
N1 C8 . . 1.462(4) yes
N2 C1 . . 1.323(4) yes
N2 C2 . . 1.401(4) yes
N3 C9 . . 1.320(4) no
N3 C10 . . 1.396(4) no
N4 C9 . . 1.345(4) no
N4 C15 . . 1.380(4) no
N4 C16 . . 1.462(4) no
C1 H1 . . 0.95 no
C2 C3 . . 1.388(4) yes
C2 C7 . . 1.394(4) yes
C3 C4 . . 1.387(4) yes
C3 H2 . . 0.95 no
C4 C5 . . 1.395(6) yes
C4 H3 . . 0.95 no
C5 C6 . . 1.361(5) yes
C5 H4 . . 0.95 no
C6 C7 . . 1.390(4) yes
C6 H5 . . 0.95 no
C8 H6 . . 0.95 no
C8 H7 . . 0.95 no
C8 H8 . . 0.95 no
C9 H9 . . 0.95 no
C10 C11 . . 1.386(4) no
C10 C15 . . 1.383(4) no
C11 C12 . . 1.377(5) no
C11 H10 . . 0.95 no
C12 C13 . . 1.385(6) no
C12 H11 . . 0.95 no
C13 C14 . . 1.374(6) no
C13 H12 . . 0.95 no
C14 C15 . . 1.396(5) no
C14 H13 . . 0.95 no
C16 H14 . . 0.95 no
C16 H15 . . 0.95 no
C16 H16 . . 0.95 no

loop_
_geom_contact_atom_site_label_1
_geom_contact_atom_site_label_2
_geom_contact_distance
_geom_contact_site_symmetry_2
_geom_contact_publ_flag
Cl1 C9 3.586(3) 3_655 no
Cl1 C8 3.598(4) 2_645 no
N1 C2 3.574(4) 3_656 no
N4 C13 3.571(5) 3 no
C1 C6 3.559(5) 3_656 no
C3 C8 3.527(5) 3_656 no
C6 C9 3.501(5) 4 no
C10 C14 3.579(5) 3 no

loop_
_geom_torsion_atom_site_label_1
_geom_torsion_atom_site_label_2
_geom_torsion_atom_site_label_3
_geom_torsion_atom_site_label_4
_geom_torsion
_geom_torsion_publ_flag
Co N2 C1 N1 -176.5(2) no
Co N2 C2 C3 -2.0(5) no
Co N2 C2 C7 176.2(2) no
Co N3 C9 N4 173.1(2) no
Co N3 C10 C11 7.9(5) no
Co N3 C10 C15 -172.7(2) no
Cl1 Co N2 C1 19.3(2) no
Cl1 Co N2 C2 -156.0(2) no
Cl1 Co N3 C9 19.3(3) no
Cl1 Co N3 C10 -169.9(2) no
Cl2 Co N2 C1 145.2(2) no
Cl2 Co N2 C2 -30.1(3) no
Cl2 Co N3 C9 -105.3(3) no
Cl2 Co N3 C10 65.6(2) no
N1 C1 N2 C2 -0.1(3) no
N1 C7 C2 N2 -0.3(3) no
N1 C7 C2 C3 178.1(3) no
N1 C7 C6 C5 -178.3(4) no
N2 Co N3 C9 133.2(3) no
N2 Co N3 C10 -56.0(3) no
N2 C1 N1 C7 -0.1(3) no
N2 C1 N1 C8 178.9(3) no
N2 C2 C3 C4 178.9(3) no
N2 C2 C7 C6 -178.6(3) no
N3 Co N2 C1 -95.1(2) no
N3 Co N2 C2 89.5(3) no
N3 C9 N4 C15 -0.6(4) no
N3 C9 N4 C16 177.0(3) no
N3 C10 C11 C12 -179.9(3) no
N3 C10 C15 N4 0.0(3) no
N3 C10 C15 C14 178.8(3) no
N4 C9 N3 C10 0.6(4) no
N4 C15 C10 C11 179.5(3) no
N4 C15 C14 C13 179.8(4) no
C1 N1 C7 C2 0.3(3) no
C1 N1 C7 C6 178.4(3) no
C1 N2 C2 C3 -178.0(3) no
C1 N2 C2 C7 0.3(3) no
C2 C3 C4 C5 -0.8(6) no
C2 C7 N1 C8 -178.8(3) no
C2 C7 C6 C5 -0.4(5) no
C3 C2 C7 C6 -0.2(5) no
C3 C4 C5 C6 0.2(7) no
C4 C3 C2 C7 0.8(5) no
C4 C5 C6 C7 0.4(6) no
C6 C7 N1 C8 -0.6(5) no
C9 N3 C10 C11 -179.7(4) no
C9 N3 C10 C15 -0.4(3) no
C9 N4 C15 C10 0.3(4) no
C9 N4 C15 C14 -178.3(4) no
C10 C11 C12 C13 0.5(6) no
C10 C15 N4 C16 -177.2(3) no
C10 C15 C14 C13 1.5(5) no
C11 C10 C15 C14 -1.8(5) no
C11 C12 C13 C14 -0.8(7) no
C12 C11 C10 C15 0.7(5) no
C12 C13 C14 C15 -0.2(7) no
C14 C15 N4 C16 4.2(6) no
